data_4110960
loop_
_publ_author_name
'Vladimir V. Grushin'
'William J. Marshall'

_publ_section_title
;
 Facile Ar-CF3 Bond Formation at Pd. Strikingly Different Outcomes of
 Reductive Elimination from [(Ph3P)2Pd(CF3)Ph] and [(Xantphos)Pd(CF3)Ph]
;
_journal_name_full 'Journal of the American Chemical Society'
_journal_page_first 12644
_journal_page_last 12645
_journal_paper_doi 10.1021/ja064935c
_journal_volume 128
_journal_year 2006
_chemical_formula_sum 'C44.67 H35 F8 I0.33 P2 Pd'
_chemical_formula_weight 934.56
_chemical_name_systematic
;
 ?
;
_space_group_IT_number 14
_symmetry_cell_setting monoclinic
_symmetry_space_group_name_Hall '-P 2ybc'
_symmetry_space_group_name_H-M 'P 1 21/c 1'
_atom_sites_solution_hydrogens geom
_atom_sites_solution_primary direct
_atom_sites_solution_secondary difmap
_audit_creation_method SHELXL-97
_cell_angle_alpha 90.00
_cell_angle_beta 104.1803(8)
_cell_angle_gamma 90.00
_cell_formula_units_Z 4
_cell_length_a 14.3668(6)
_cell_length_b 15.0433(7)
_cell_length_c 18.6978(8)
_cell_measurement_temperature 293(2)
_cell_volume 3917.9(3)
_computing_cell_refinement 'Bruker XSCANS'
_computing_data_collection 'Bruker XSCANS'
_computing_data_reduction 'Bruker SHELXTL'
_computing_molecular_graphics 'Bruker SHELXTL'
_computing_publication_material 'Bruker SHELXTL'
_computing_structure_refinement 'SHELXL-97 (Sheldrick, 1997)'
_computing_structure_solution 'SHELXS-97 (Sheldrick, 1990)'
_diffrn_ambient_temperature 293(2)
_diffrn_measured_fraction_theta_full 0.998
_diffrn_measured_fraction_theta_max 0.998
_diffrn_measurement_device_type 'Bruker P4'
_diffrn_measurement_method '\w scans'
_diffrn_radiation_monochromator graphite
_diffrn_radiation_source 'fine-focus sealed tube'
_diffrn_radiation_type MoK\a
_diffrn_radiation_wavelength 0.71073
_diffrn_reflns_av_R_equivalents 0.0349
_diffrn_reflns_av_sigmaI/netI 0.0172
_diffrn_reflns_limit_h_max 19
_diffrn_reflns_limit_h_min -19
_diffrn_reflns_limit_k_max 20
_diffrn_reflns_limit_k_min -20
_diffrn_reflns_limit_l_max 25
_diffrn_reflns_limit_l_min -25
_diffrn_reflns_number 103390
_diffrn_reflns_theta_full 28.48
_diffrn_reflns_theta_max 28.48
_diffrn_reflns_theta_min 1.46
_exptl_absorpt_coefficient_mu 0.890
_exptl_absorpt_correction_type none
_exptl_crystal_colour colourless
_exptl_crystal_density_diffrn 1.584
_exptl_crystal_description ireg.blok
_exptl_crystal_F_000 1875
_exptl_crystal_size_max 0.300
_exptl_crystal_size_mid 0.240
_exptl_crystal_size_min 0.160
_refine_diff_density_max 0.926
_refine_diff_density_min -0.571
_refine_diff_density_rms 0.060
_refine_ls_extinction_method none
_refine_ls_goodness_of_fit_ref 1.019
_refine_ls_hydrogen_treatment riding
_refine_ls_matrix_type full
_refine_ls_number_parameters 544
_refine_ls_number_reflns 9894
_refine_ls_number_restraints 24
_refine_ls_restrained_S_all 1.020
_refine_ls_R_factor_all 0.0380
_refine_ls_R_factor_gt 0.0310
_refine_ls_shift/su_max 0.001
_refine_ls_shift/su_mean 0.000
_refine_ls_structure_factor_coef Fsqd
_refine_ls_weighting_details 'calc w=1/[\s^2^(Fo^2^)+(0.0354P)^2^+3.5962P] where P=(Fo^2^+2Fc^2^)/3'
_refine_ls_weighting_scheme calc
_refine_ls_wR_factor_gt 0.0759
_refine_ls_wR_factor_ref 0.0797
_reflns_number_gt 8585
_reflns_number_total 9894
_reflns_threshold_expression >2sigma(I)
_cod_data_source_file ja064935csi20060711_084701.cif
_cod_data_source_block 06099
_cod_database_code 4110960

loop_
_symmetry_equiv_pos_as_xyz
'x, y, z'
'-x, y+1/2, -z+1/2'
'-x, -y, -z'
'x, -y-1/2, z-1/2'

loop_
_atom_site_label
_atom_site_type_symbol
_atom_site_fract_x
_atom_site_fract_y
_atom_site_fract_z
_atom_site_U_iso_or_equiv
_atom_site_adp_type
_atom_site_occupancy
_atom_site_symmetry_multiplicity
_atom_site_calc_flag
_atom_site_refinement_flags
I1 I 0.31128(15) 0.30819(12) 0.06701(13) 0.0452(5) Uani 0.1573(12) 1 d PD
I2 I 0.4929(3) 0.1748(5) 0.1707(4) 0.0392(12) Uani 0.0676(10) 1 d PD
I3 I 0.13197(17) 0.1587(2) 0.0971(2) 0.0406(7) Uani 0.1093(10) 1 d PD
C1 C 0.3071(5) 0.2788(3) 0.0732(3) 0.0528(16) Uani 0.8427(12) 1 d PD
C2 C 0.4612(3) 0.1735(5) 0.1622(4) 0.0374(12) Uani 0.9324(10) 1 d PD
C3 C 0.1647(3) 0.1565(5) 0.1026(4) 0.0456(13) Uani 0.8907(10) 1 d PD
Pd1 Pd 0.313589(11) 0.159051(9) 0.127921(8) 0.02681(5) Uani 1 1 d D
P1 P 0.32349(3) 0.01514(3) 0.17598(3) 0.02328(9) Uani 1 1 d .
F1 F 0.3881(2) 0.3118(2) 0.05980(19) 0.1208(12) Uani 0.8427(12) 1 d PD
F2 F 0.2682(2) 0.34803(12) 0.10234(13) 0.0925(9) Uani 0.8427(12) 1 d PD
F3 F 0.2510(2) 0.27751(13) 0.00383(10) 0.0782(7) Uani 0.8427(12) 1 d PD
F4 F 0.51051(11) 0.11246(12) 0.21106(11) 0.0640(5) Uani 0.9324(10) 1 d PD
F5 F 0.50861(13) 0.17434(17) 0.10843(10) 0.0808(7) Uani 0.9324(10) 1 d PD
F6 F 0.48861(14) 0.24984(12) 0.19870(12) 0.0735(6) Uani 0.9324(10) 1 d PD
F7 F 0.12077(13) 0.10547(17) 0.04281(10) 0.0725(6) Uani 0.8907(10) 1 d PD
F8 F 0.12682(11) 0.12212(11) 0.15807(10) 0.0503(4) Uani 0.8907(10) 1 d PD
F9 F 0.11674(15) 0.23525(15) 0.08944(14) 0.0813(7) Uani 0.8907(10) 1 d PD
C4 C 0.35161(13) 0.01376(13) 0.27622(10) 0.0262(4) Uani 1 1 d .
C5 C 0.37057(15) -0.06355(14) 0.31891(12) 0.0350(4) Uani 1 1 d .
H5A H 0.3700 -0.1186 0.2962 0.042 Uiso 1 1 calc R
C6 C 0.39027(16) -0.05772(17) 0.39537(13) 0.0431(5) Uani 1 1 d .
H6A H 0.4051 -0.1090 0.4237 0.052 Uiso 1 1 calc R
C7 C 0.38810(15) 0.02310(18) 0.42975(12) 0.0422(5) Uani 1 1 d .
H7A H 0.4001 0.0261 0.4809 0.051 Uiso 1 1 calc R
C8 C 0.36813(15) 0.09942(17) 0.38811(11) 0.0369(5) Uani 1 1 d .
H8A H 0.3661 0.1539 0.4111 0.044 Uiso 1 1 calc R
C9 C 0.35103(14) 0.09499(14) 0.31173(11) 0.0295(4) Uani 1 1 d .
H9A H 0.3391 0.1469 0.2840 0.035 Uiso 1 1 calc R
C10 C 0.41427(14) -0.04872(13) 0.14462(12) 0.0304(4) Uani 1 1 d .
C11 C 0.40910(18) -0.04510(17) 0.06913(14) 0.0446(5) Uani 1 1 d .
H11A H 0.3633 -0.0093 0.0386 0.053 Uiso 1 1 calc R
C12 C 0.4719(2) -0.0946(2) 0.03947(18) 0.0589(8) Uani 1 1 d .
H12A H 0.4664 -0.0935 -0.0111 0.071 Uiso 1 1 calc R
C13 C 0.5419(2) -0.14521(18) 0.0841(2) 0.0642(9) Uani 1 1 d .
H13A H 0.5836 -0.1788 0.0640 0.077 Uiso 1 1 calc R
C14 C 0.55013(19) -0.14599(18) 0.1591(2) 0.0608(8) Uani 1 1 d .
H14A H 0.5987 -0.1791 0.1896 0.073 Uiso 1 1 calc R
C15 C 0.48685(16) -0.09809(15) 0.18986(15) 0.0430(5) Uani 1 1 d .
H15A H 0.4932 -0.0992 0.2406 0.052 Uiso 1 1 calc R
C16 C 0.21722(13) -0.05690(13) 0.14818(10) 0.0272(4) Uani 1 1 d .
C17 C 0.16288(15) -0.08186(14) 0.19678(12) 0.0327(4) Uani 1 1 d .
H17A H 0.1835 -0.0668 0.2464 0.039 Uiso 1 1 calc R
C18 C 0.07764(15) -0.12925(15) 0.17212(13) 0.0376(5) Uani 1 1 d .
H18A H 0.0418 -0.1451 0.2054 0.045 Uiso 1 1 calc R
C19 C 0.04628(16) -0.15258(16) 0.09962(15) 0.0441(6) Uani 1 1 d .
H19A H -0.0114 -0.1830 0.0832 0.053 Uiso 1 1 calc R
C20 C 0.10067(18) -0.1307(2) 0.05103(15) 0.0565(7) Uani 1 1 d .
H20A H 0.0806 -0.1479 0.0019 0.068 Uiso 1 1 calc R
C21 C 0.18513(17) -0.0832(2) 0.07495(13) 0.0487(6) Uani 1 1 d .
H21A H 0.2210 -0.0686 0.0415 0.058 Uiso 1 1 calc R
P2 P 0.16197(3) 0.57688(3) 0.23392(3) 0.02851(11) Uani 1 1 d .
C22 C 0.04872(14) 0.57473(13) 0.16672(12) 0.0319(4) Uani 1 1 d .
C23 C 0.03996(17) 0.60421(17) 0.09515(13) 0.0429(5) Uani 1 1 d .
H23A H 0.0929 0.6279 0.0816 0.051 Uiso 1 1 calc R
C24 C -0.04775(18) 0.5984(2) 0.04374(14) 0.0518(6) Uani 1 1 d .
H24A H -0.0535 0.6188 -0.0041 0.062 Uiso 1 1 calc R
C25 C -0.12609(17) 0.56266(17) 0.06312(15) 0.0466(6) Uani 1 1 d .
H25A H -0.1844 0.5580 0.0282 0.056 Uiso 1 1 calc R
C26 C -0.11843(17) 0.53379(19) 0.13390(15) 0.0514(6) Uani 1 1 d .
H26A H -0.1718 0.5101 0.1469 0.062 Uiso 1 1 calc R
C27 C -0.03141(16) 0.53980(18) 0.18637(14) 0.0462(6) Uani 1 1 d .
H27A H -0.0267 0.5206 0.2344 0.055 Uiso 1 1 calc R
C28 C 0.17586(14) 0.46996(13) 0.27854(12) 0.0311(4) Uani 1 1 d .
C29 C 0.16341(15) 0.39331(14) 0.23527(13) 0.0364(4) Uani 1 1 d .
H29A H 0.1501 0.3977 0.1841 0.044 Uiso 1 1 calc R
C30 C 0.17103(16) 0.31043(15) 0.26886(15) 0.0416(5) Uani 1 1 d .
H30A H 0.1639 0.2591 0.2403 0.050 Uiso 1 1 calc R
C31 C 0.18914(16) 0.30409(16) 0.34461(15) 0.0429(5) Uani 1 1 d .
H31A H 0.1934 0.2484 0.3668 0.051 Uiso 1 1 calc R
C32 C 0.20097(17) 0.37963(17) 0.38765(14) 0.0431(5) Uani 1 1 d .
H32A H 0.2133 0.3748 0.4387 0.052 Uiso 1 1 calc R
C33 C 0.19448(16) 0.46307(15) 0.35478(13) 0.0378(5) Uani 1 1 d .
H33A H 0.2026 0.5141 0.3838 0.045 Uiso 1 1 calc R
C34 C 0.25484(13) 0.60051(13) 0.18784(11) 0.0289(4) Uani 1 1 d .
C35 C 0.31317(14) 0.53349(14) 0.17119(12) 0.0317(4) Uani 1 1 d .
H35A H 0.3079 0.4756 0.1872 0.038 Uiso 1 1 calc R
C36 C 0.37898(15) 0.55415(15) 0.13061(12) 0.0354(4) Uani 1 1 d .
H36A H 0.4179 0.5098 0.1190 0.042 Uiso 1 1 calc R
C37 C 0.38717(14) 0.64037(15) 0.10715(12) 0.0350(4) Uani 1 1 d .
H37A H 0.4311 0.6534 0.0795 0.042 Uiso 1 1 calc R
C38 C 0.33051(15) 0.70737(15) 0.12457(13) 0.0363(5) Uani 1 1 d .
H38A H 0.3369 0.7653 0.1092 0.044 Uiso 1 1 calc R
C39 C 0.26410(15) 0.68784(14) 0.16505(13) 0.0345(4) Uani 1 1 d .
H39A H 0.2259 0.7326 0.1770 0.041 Uiso 1 1 calc R
C40 C 0.16602(15) 0.66087(13) 0.30244(12) 0.0317(4) Uani 1 1 d .
C41 C 0.25541(17) 0.68027(16) 0.34932(14) 0.0422(5) Uani 1 1 d .
H41A H 0.3104 0.6529 0.3421 0.051 Uiso 1 1 calc R
C42 C 0.26207(19) 0.74006(17) 0.40632(15) 0.0485(6) Uani 1 1 d .
H42A H 0.3214 0.7517 0.4383 0.058 Uiso 1 1 calc R
C43 C 0.1810(2) 0.78247(18) 0.41589(15) 0.0527(6) Uani 1 1 d .
H43A H 0.1859 0.8237 0.4537 0.063 Uiso 1 1 calc R
C44 C 0.0930(2) 0.76390(19) 0.36963(15) 0.0538(7) Uani 1 1 d .
H44A H 0.0386 0.7929 0.3763 0.065 Uiso 1 1 calc R
C45 C 0.08439(16) 0.70261(16) 0.31325(13) 0.0412(5) Uani 1 1 d .
H45A H 0.0244 0.6895 0.2828 0.049 Uiso 1 1 calc R

loop_
_atom_site_aniso_label
_atom_site_aniso_U_11
_atom_site_aniso_U_22
_atom_site_aniso_U_33
_atom_site_aniso_U_23
_atom_site_aniso_U_13
_atom_site_aniso_U_12
I1 0.0556(8) 0.0289(10) 0.0511(8) 0.0136(7) 0.0132(5) 0.0019(7)
I2 0.037(2) 0.0427(17) 0.041(2) -0.0005(13) 0.0146(19) -0.0061(19)
I3 0.0302(13) 0.0413(10) 0.0463(10) -0.0007(7) 0.0016(11) 0.0060(10)
C1 0.088(3) 0.031(3) 0.040(2) 0.000(2) 0.0164(19) -0.004(3)
C2 0.048(3) 0.0348(16) 0.0317(19) -0.0046(12) 0.014(2) -0.004(2)
C3 0.041(3) 0.050(2) 0.046(2) 0.0072(15) 0.009(3) 0.014(3)
Pd1 0.03662(9) 0.02247(7) 0.02158(7) 0.00018(5) 0.00760(6) 0.00270(6)
P1 0.0244(2) 0.0221(2) 0.0235(2) 0.00129(17) 0.00631(17) 0.00064(17)
F1 0.101(2) 0.106(2) 0.147(3) 0.092(2) 0.0138(19) -0.0213(17)
F2 0.198(3) 0.0290(9) 0.0571(13) -0.0013(9) 0.0433(17) 0.0205(13)
F3 0.151(2) 0.0418(10) 0.0353(10) 0.0125(8) 0.0096(12) 0.0172(12)
F4 0.0352(8) 0.0555(10) 0.0879(13) 0.0214(10) -0.0105(8) -0.0095(7)
F5 0.0451(10) 0.157(2) 0.0473(10) -0.0202(12) 0.0245(8) -0.0248(11)
F6 0.0693(12) 0.0544(11) 0.0861(14) -0.0319(10) -0.0014(10) -0.0200(9)
F7 0.0441(10) 0.1112(17) 0.0510(11) -0.0100(11) -0.0100(8) 0.0012(10)
F8 0.0421(8) 0.0494(9) 0.0646(11) 0.0028(8) 0.0233(8) 0.0096(7)
F9 0.0659(13) 0.0684(14) 0.1169(18) 0.0405(13) 0.0362(12) 0.0390(11)
C4 0.0232(8) 0.0303(9) 0.0244(9) 0.0032(7) 0.0045(7) -0.0017(7)
C5 0.0347(10) 0.0323(10) 0.0354(11) 0.0084(8) 0.0039(8) -0.0047(8)
C6 0.0372(11) 0.0532(14) 0.0352(11) 0.0204(10) 0.0020(9) -0.0063(10)
C7 0.0295(10) 0.0713(16) 0.0249(10) 0.0053(10) 0.0048(8) -0.0087(10)
C8 0.0293(10) 0.0525(13) 0.0294(10) -0.0078(9) 0.0083(8) -0.0024(9)
C9 0.0270(9) 0.0342(10) 0.0272(9) 0.0005(8) 0.0068(7) -0.0001(8)
C10 0.0280(9) 0.0234(9) 0.0433(11) -0.0021(8) 0.0154(8) -0.0021(7)
C11 0.0475(13) 0.0462(13) 0.0472(13) -0.0028(11) 0.0255(11) 0.0007(10)
C12 0.0655(18) 0.0570(16) 0.0705(19) -0.0166(14) 0.0477(16) -0.0088(14)
C13 0.0574(17) 0.0431(14) 0.110(3) -0.0180(15) 0.0560(18) -0.0021(12)
C14 0.0396(13) 0.0434(14) 0.104(3) 0.0012(15) 0.0268(15) 0.0123(11)
C15 0.0340(11) 0.0359(11) 0.0604(15) 0.0010(10) 0.0139(10) 0.0049(9)
C16 0.0246(9) 0.0274(9) 0.0288(9) -0.0019(7) 0.0054(7) 0.0011(7)
C17 0.0316(10) 0.0328(10) 0.0335(10) -0.0018(8) 0.0079(8) -0.0030(8)
C18 0.0291(10) 0.0353(11) 0.0494(13) 0.0009(9) 0.0113(9) -0.0037(8)
C19 0.0256(10) 0.0434(13) 0.0601(15) -0.0135(11) 0.0041(10) -0.0041(9)
C20 0.0390(13) 0.086(2) 0.0407(13) -0.0234(14) 0.0020(10) -0.0107(13)
C21 0.0376(12) 0.0753(18) 0.0336(12) -0.0104(12) 0.0094(9) -0.0121(12)
P2 0.0232(2) 0.0272(2) 0.0363(3) 0.0025(2) 0.00946(19) 0.00053(18)
C22 0.0256(9) 0.0302(10) 0.0399(11) 0.0038(8) 0.0077(8) 0.0017(7)
C23 0.0363(11) 0.0514(14) 0.0412(12) 0.0067(10) 0.0102(9) -0.0066(10)
C24 0.0445(13) 0.0648(17) 0.0414(13) 0.0139(12) 0.0020(10) -0.0048(12)
C25 0.0334(11) 0.0446(13) 0.0549(15) 0.0095(11) -0.0022(10) 0.0012(10)
C26 0.0263(10) 0.0638(16) 0.0612(16) 0.0198(13) 0.0054(10) -0.0019(10)
C27 0.0288(11) 0.0596(15) 0.0494(14) 0.0195(12) 0.0083(10) -0.0021(10)
C28 0.0240(9) 0.0289(9) 0.0409(11) 0.0053(8) 0.0094(8) 0.0006(7)
C29 0.0324(10) 0.0337(11) 0.0434(12) 0.0020(9) 0.0096(9) -0.0013(8)
C30 0.0375(11) 0.0296(10) 0.0584(15) -0.0004(10) 0.0129(10) -0.0010(9)
C31 0.0359(11) 0.0344(11) 0.0604(15) 0.0135(11) 0.0156(10) 0.0025(9)
C32 0.0433(12) 0.0434(13) 0.0447(13) 0.0127(10) 0.0150(10) 0.0046(10)
C33 0.0376(11) 0.0352(11) 0.0424(12) 0.0036(9) 0.0130(9) 0.0021(9)
C34 0.0238(9) 0.0293(9) 0.0348(10) 0.0002(8) 0.0093(7) -0.0011(7)
C35 0.0299(10) 0.0285(9) 0.0369(11) -0.0009(8) 0.0088(8) 0.0008(8)
C36 0.0306(10) 0.0387(11) 0.0385(11) -0.0037(9) 0.0115(8) 0.0058(8)
C37 0.0271(9) 0.0460(12) 0.0334(10) 0.0014(9) 0.0104(8) -0.0017(8)
C38 0.0321(10) 0.0316(10) 0.0469(12) 0.0046(9) 0.0126(9) -0.0033(8)
C39 0.0295(10) 0.0279(9) 0.0485(12) 0.0018(9) 0.0145(9) 0.0024(8)
C40 0.0313(10) 0.0281(9) 0.0378(11) 0.0025(8) 0.0126(8) -0.0003(8)
C41 0.0339(11) 0.0376(12) 0.0556(14) -0.0053(10) 0.0120(10) -0.0032(9)
C42 0.0499(14) 0.0425(13) 0.0514(14) -0.0068(11) 0.0092(11) -0.0113(11)
C43 0.0743(18) 0.0432(13) 0.0458(14) -0.0078(11) 0.0244(13) -0.0030(13)
C44 0.0572(16) 0.0572(16) 0.0541(15) -0.0047(13) 0.0276(13) 0.0130(13)
C45 0.0345(11) 0.0475(13) 0.0439(12) 0.0011(10) 0.0140(9) 0.0067(10)

loop_
_atom_type_symbol
_atom_type_description
_atom_type_scat_dispersion_real
_atom_type_scat_dispersion_imag
_atom_type_scat_source
C C 0.0033 0.0016 'International Tables Vol C Tables 4.2.6.8 and 6.1.1.4'
H H 0.0000 0.0000 'International Tables Vol C Tables 4.2.6.8 and 6.1.1.4'
F F 0.0171 0.0103 'International Tables Vol C Tables 4.2.6.8 and 6.1.1.4'
P P 0.1023 0.0942 'International Tables Vol C Tables 4.2.6.8 and 6.1.1.4'
Pd Pd -0.9988 1.0072 'International Tables Vol C Tables 4.2.6.8 and 6.1.1.4'
I I -0.4742 1.8119 'International Tables Vol C Tables 4.2.6.8 and 6.1.1.4'

loop_
_geom_angle_atom_site_label_1
_geom_angle_atom_site_label_2
_geom_angle_atom_site_label_3
_geom_angle
F1 I1 F2 134.2(3)
F1 I1 F3 109.9(3)
F2 I1 F3 110.5(2)
F1 I1 Pd1 100.96(16)
F2 I1 Pd1 98.68(15)
F3 I1 Pd1 91.47(12)
F4 I2 F5 122.1(6)
F4 I2 F6 117.9(6)
F5 I2 F6 115.9(6)
F4 I2 Pd1 99.8(3)
F5 I2 Pd1 96.3(3)
F6 I2 Pd1 93.8(3)
F9 I3 F7 122.4(3)
F9 I3 F8 118.6(3)
F7 I3 F8 114.6(3)
F9 I3 Pd1 100.2(2)
F7 I3 Pd1 96.01(17)
F8 I3 Pd1 94.56(16)
F1 C1 F3 99.5(4)
F1 C1 F2 104.6(4)
F3 C1 F2 100.9(4)
F1 C1 Pd1 118.7(4)
F3 C1 Pd1 114.1(3)
F2 C1 Pd1 116.4(4)
F6 C2 F5 103.5(4)
F6 C2 F4 101.3(4)
F5 C2 F4 103.4(4)
F6 C2 Pd1 113.4(4)
F5 C2 Pd1 115.9(4)
F4 C2 Pd1 117.4(4)
F9 C3 F7 103.2(4)
F9 C3 F8 100.7(4)
F7 C3 F8 102.3(4)
F9 C3 Pd1 118.2(4)
F7 C3 Pd1 116.0(3)
F8 C3 Pd1 114.1(3)
C1 Pd1 C2 88.9(3)
C1 Pd1 C3 89.1(3)
C2 Pd1 C3 173.1(3)
C1 Pd1 P1 172.68(17)
C2 Pd1 P1 91.00(19)
C3 Pd1 P1 91.89(19)
C1 Pd1 I1 2.9(2)
C2 Pd1 I1 86.8(2)
C3 Pd1 I1 90.83(19)
P1 Pd1 I1 174.34(5)
C1 Pd1 I2 89.6(2)
C2 Pd1 I2 0.8(4)
C3 Pd1 I2 173.2(2)
P1 Pd1 I2 90.23(16)
I1 Pd1 I2 87.63(17)
C1 Pd1 I3 88.3(2)
C2 Pd1 I3 172.4(2)
C3 Pd1 I3 0.9(3)
P1 Pd1 I3 92.73(8)
I1 Pd1 I3 90.03(10)
I2 Pd1 I3 172.54(18)
C4 P1 C10 109.20(9)
C4 P1 C16 104.11(9)
C10 P1 C16 101.98(9)
C4 P1 Pd1 112.61(6)
C10 P1 Pd1 110.17(6)
C16 P1 Pd1 117.98(6)
I1 F1 C1 19.5(2)
I1 F2 C1 19.5(2)
C1 F3 I1 19.75(19)
I2 F4 C2 18.4(3)
I2 F5 C2 19.2(3)
I2 F6 C2 19.3(3)
I3 F7 C3 19.4(2)
I3 F8 C3 19.3(2)
I3 F9 C3 19.0(3)
C9 C4 C5 118.73(18)
C9 C4 P1 117.13(14)
C5 C4 P1 124.10(16)
C6 C5 C4 119.8(2)
C7 C6 C5 120.8(2)
C8 C7 C6 119.8(2)
C7 C8 C9 120.0(2)
C8 C9 C4 120.80(19)
C15 C10 C11 118.9(2)
C15 C10 P1 125.09(18)
C11 C10 P1 116.00(17)
C12 C11 C10 120.3(3)
C13 C12 C11 120.5(3)
C12 C13 C14 119.5(2)
C13 C14 C15 121.0(3)
C10 C15 C14 119.7(3)
C17 C16 C21 117.63(19)
C17 C16 P1 122.38(15)
C21 C16 P1 119.84(16)
C16 C17 C18 120.8(2)
C19 C18 C17 120.6(2)
C18 C19 C20 119.4(2)
C19 C20 C21 120.3(2)
C20 C21 C16 121.2(2)
C40 P2 C34 107.86(9)
C40 P2 C22 112.24(10)
C34 P2 C22 108.71(10)
C40 P2 C28 108.57(10)
C34 P2 C28 112.89(9)
C22 P2 C28 106.66(9)
C23 C22 C27 119.3(2)
C23 C22 P2 121.48(16)
C27 C22 P2 119.18(17)
C22 C23 C24 120.1(2)
C25 C24 C23 120.4(2)
C26 C25 C24 120.1(2)
C25 C26 C27 120.4(2)
C26 C27 C22 119.8(2)
C33 C28 C29 119.94(19)
C33 C28 P2 120.93(16)
C29 C28 P2 119.07(16)
C30 C29 C28 119.7(2)
C31 C30 C29 120.1(2)
C32 C31 C30 120.5(2)
C31 C32 C33 120.0(2)
C28 C33 C32 119.8(2)
C35 C34 C39 120.30(18)
C35 C34 P2 121.52(15)
C39 C34 P2 118.08(15)
C36 C35 C34 119.24(19)
C37 C36 C35 120.44(19)
C36 C37 C38 120.51(19)
C37 C38 C39 119.8(2)
C38 C39 C34 119.68(19)
C45 C40 C41 119.6(2)
C45 C40 P2 122.90(17)
C41 C40 P2 117.40(16)
C42 C41 C40 120.0(2)
C43 C42 C41 120.1(2)
C44 C43 C42 120.1(2)
C43 C44 C45 120.8(2)
C44 C45 C40 119.5(2)

loop_
_geom_bond_atom_site_label_1
_geom_bond_atom_site_label_2
_geom_bond_distance
I1 F1 1.145(4)
I1 F2 1.175(3)
I1 F3 1.363(3)
I1 Pd1 2.5126(16)
I2 F4 1.192(7)
I2 F5 1.238(7)
I2 F6 1.252(8)
I2 Pd1 2.514(4)
I3 F9 1.175(4)
I3 F7 1.272(4)
I3 F8 1.283(4)
I3 Pd1 2.531(2)
C1 F1 1.345(6)
C1 F3 1.350(6)
C1 F2 1.358(6)
C1 Pd1 2.062(5)
C2 F6 1.344(6)
C2 F5 1.345(6)
C2 F4 1.365(7)
C2 Pd1 2.071(5)
C3 F9 1.362(6)
C3 F7 1.375(7)
C3 F8 1.385(7)
C3 Pd1 2.075(5)
Pd1 P1 2.3349(5)
P1 C4 1.8181(19)
P1 C10 1.8281(19)
P1 C16 1.8403(19)
C4 C9 1.392(3)
C4 C5 1.399(3)
C5 C6 1.391(3)
C6 C7 1.379(4)
C7 C8 1.377(3)
C8 C9 1.390(3)
C10 C15 1.387(3)
C10 C11 1.396(3)
C11 C12 1.386(3)
C12 C13 1.370(5)
C13 C14 1.378(5)
C14 C15 1.390(3)
C16 C17 1.387(3)
C16 C21 1.391(3)
C17 C18 1.394(3)
C18 C19 1.365(3)
C19 C20 1.375(4)
C20 C21 1.384(3)
P2 C40 1.790(2)
P2 C34 1.7922(19)
P2 C22 1.796(2)
P2 C28 1.800(2)
C22 C23 1.386(3)
C22 C27 1.394(3)
C23 C24 1.388(3)
C24 C25 1.373(4)
C25 C26 1.372(4)
C26 C27 1.390(3)
C28 C33 1.388(3)
C28 C29 1.395(3)
C29 C30 1.388(3)
C30 C31 1.379(4)
C31 C32 1.379(4)
C32 C33 1.391(3)
C34 C35 1.394(3)
C34 C39 1.397(3)
C35 C36 1.385(3)
C36 C37 1.383(3)
C37 C38 1.384(3)
C38 C39 1.387(3)
C40 C45 1.388(3)
C40 C41 1.397(3)
C41 C42 1.380(3)
C42 C43 1.377(4)
C43 C44 1.375(4)
C44 C45 1.383(4)

loop_
_geom_torsion_atom_site_label_1
_geom_torsion_atom_site_label_2
_geom_torsion_atom_site_label_3
_geom_torsion_atom_site_label_4
_geom_torsion
F1 C1 Pd1 C2 17.0(5)
F3 C1 Pd1 C2 133.8(5)
F2 C1 Pd1 C2 -109.3(5)
F1 C1 Pd1 C3 -169.6(5)
F3 C1 Pd1 C3 -52.8(5)
F2 C1 Pd1 C3 64.2(5)
F1 C1 Pd1 P1 -71.9(17)
F3 C1 Pd1 P1 44.9(18)
F2 C1 Pd1 P1 161.9(11)
F1 C1 Pd1 I1 63(4)
F3 C1 Pd1 I1 180(100)
F2 C1 Pd1 I1 -63(4)
F1 C1 Pd1 I2 17.1(5)
F3 C1 Pd1 I2 133.9(4)
F2 C1 Pd1 I2 -109.1(5)
F1 C1 Pd1 I3 -170.1(4)
F3 C1 Pd1 I3 -53.3(4)
F2 C1 Pd1 I3 63.7(4)
F6 C2 Pd1 C1 55.9(4)
F5 C2 Pd1 C1 -63.6(5)
F4 C2 Pd1 C1 173.6(5)
F6 C2 Pd1 C3 -17(3)
F5 C2 Pd1 C3 -136(2)
F4 C2 Pd1 C3 101(2)
F6 C2 Pd1 P1 -131.4(4)
F5 C2 Pd1 P1 109.1(4)
F4 C2 Pd1 P1 -13.7(4)
F6 C2 Pd1 I1 53.9(4)
F5 C2 Pd1 I1 -65.7(4)
F4 C2 Pd1 I1 171.5(4)
F6 C2 Pd1 I2 -116(26)
F5 C2 Pd1 I2 125(26)
F4 C2 Pd1 I2 2(26)
F6 C2 Pd1 I3 -12.0(19)
F5 C2 Pd1 I3 -131.6(13)
F4 C2 Pd1 I3 105.6(15)
F9 C3 Pd1 C1 -24.6(5)
F7 C3 Pd1 C1 98.7(5)
F8 C3 Pd1 C1 -142.7(4)
F9 C3 Pd1 C2 48(2)
F7 C3 Pd1 C2 171(2)
F8 C3 Pd1 C2 -70(2)
F9 C3 Pd1 P1 162.6(4)
F7 C3 Pd1 P1 -74.1(4)
F8 C3 Pd1 P1 44.5(4)
F9 C3 Pd1 I1 -22.3(4)
F7 C3 Pd1 I1 101.0(4)
F8 C3 Pd1 I1 -140.4(4)
F9 C3 Pd1 I2 55(2)
F7 C3 Pd1 I2 177.8(18)
F8 C3 Pd1 I2 -64(2)
F9 C3 Pd1 I3 8(15)
F7 C3 Pd1 I3 131(16)
F8 C3 Pd1 I3 -110(16)
F1 I1 Pd1 C1 -111(5)
F2 I1 Pd1 C1 111(5)
F3 I1 Pd1 C1 0(4)
F1 I1 Pd1 C2 23.2(3)
F2 I1 Pd1 C2 -115.3(3)
F3 I1 Pd1 C2 133.7(2)
F1 I1 Pd1 C3 -163.3(3)
F2 I1 Pd1 C3 58.2(3)
F3 I1 Pd1 C3 -52.7(2)
F1 I1 Pd1 P1 -44.5(7)
F2 I1 Pd1 P1 177.0(4)
F3 I1 Pd1 P1 66.1(6)
F1 I1 Pd1 I2 23.3(3)
F2 I1 Pd1 I2 -115.2(3)
F3 I1 Pd1 I2 133.9(2)
F1 I1 Pd1 I3 -163.8(2)
F2 I1 Pd1 I3 57.8(2)
F3 I1 Pd1 I3 -53.21(16)
F4 I2 Pd1 C1 173.6(4)
F5 I2 Pd1 C1 -62.2(4)
F6 I2 Pd1 C1 54.4(4)
F4 I2 Pd1 C2 -178(100)
F5 I2 Pd1 C2 -54(26)
F6 I2 Pd1 C2 63(26)
F4 I2 Pd1 C3 95(2)
F5 I2 Pd1 C3 -141.3(19)
F6 I2 Pd1 C3 -25(2)
F4 I2 Pd1 P1 -13.7(4)
F5 I2 Pd1 P1 110.5(4)
F6 I2 Pd1 P1 -132.9(3)
F4 I2 Pd1 I1 171.6(4)
F5 I2 Pd1 I1 -64.3(4)
F6 I2 Pd1 I1 52.4(3)
F4 I2 Pd1 I3 99.7(14)
F5 I2 Pd1 I3 -136.1(12)
F6 I2 Pd1 I3 -19.5(17)
F9 I3 Pd1 C1 -24.3(3)
F7 I3 Pd1 C1 100.2(3)
F8 I3 Pd1 C1 -144.5(2)
F9 I3 Pd1 C2 43.7(16)
F7 I3 Pd1 C2 168.2(15)
F8 I3 Pd1 C2 -76.5(16)
F9 I3 Pd1 C3 -172(16)
F7 I3 Pd1 C3 -48(16)
F8 I3 Pd1 C3 68(16)
F9 I3 Pd1 P1 162.9(2)
F7 I3 Pd1 P1 -72.6(2)
F8 I3 Pd1 P1 42.75(18)
F9 I3 Pd1 I1 -22.0(2)
F7 I3 Pd1 I1 102.5(2)
F8 I3 Pd1 I1 -142.19(18)
F9 I3 Pd1 I2 49.7(15)
F7 I3 Pd1 I2 174.2(13)
F8 I3 Pd1 I2 -70.5(14)
C1 Pd1 P1 C4 161.3(15)
C2 Pd1 P1 C4 72.58(19)
C3 Pd1 P1 C4 -101.17(19)
I1 Pd1 P1 C4 140.1(5)
I2 Pd1 P1 C4 72.36(17)
I3 Pd1 P1 C4 -100.78(10)
C1 Pd1 P1 C10 39.2(15)
C2 Pd1 P1 C10 -49.59(19)
C3 Pd1 P1 C10 136.7(2)
I1 Pd1 P1 C10 17.9(5)
I2 Pd1 P1 C10 -49.81(17)
I3 Pd1 P1 C10 137.05(11)
C1 Pd1 P1 C16 -77.3(15)
C2 Pd1 P1 C16 -166.06(19)
C3 Pd1 P1 C16 20.2(2)
I1 Pd1 P1 C16 -98.6(5)
I2 Pd1 P1 C16 -166.28(17)
I3 Pd1 P1 C16 20.58(11)
F2 I1 F1 C1 126.3(12)
F3 I1 F1 C1 -83.1(11)
Pd1 I1 F1 C1 12.5(10)
F3 C1 F1 I1 72.9(10)
F2 C1 F1 I1 -31.1(8)
Pd1 C1 F1 I1 -162.8(13)
F1 I1 F2 C1 -127.1(12)
F3 I1 F2 C1 82.5(11)
Pd1 I1 F2 C1 -12.4(10)
F1 C1 F2 I1 30.2(8)
F3 C1 F2 I1 -72.7(10)
Pd1 C1 F2 I1 163.2(14)
F1 C1 F3 I1 -52.5(9)
F2 C1 F3 I1 54.4(8)
Pd1 C1 F3 I1 -179.9(13)
F1 I1 F3 C1 102.3(11)
F2 I1 F3 C1 -99.8(11)
Pd1 I1 F3 C1 0.0(10)
F5 I2 F4 C2 -104(2)
F6 I2 F4 C2 99.8(19)
Pd1 I2 F4 C2 0.1(16)
F6 C2 F4 I2 -55.8(17)
F5 C2 F4 I2 51.2(16)
Pd1 C2 F4 I2 -180(2)
F4 I2 F5 C2 109(2)
F6 I2 F5 C2 -94.4(19)
Pd1 I2 F5 C2 3.0(16)
F6 C2 F5 I2 59.2(16)
F4 C2 F5 I2 -46.0(16)
Pd1 C2 F5 I2 -176(2)
F4 I2 F6 C2 -106.5(19)
F5 I2 F6 C2 95.6(18)
Pd1 I2 F6 C2 -3.3(16)
F5 C2 F6 I2 -58.0(16)
F4 C2 F6 I2 48.9(15)
Pd1 C2 F6 I2 176(2)
F9 I3 F7 C3 109.2(14)
F8 I3 F7 C3 -94.7(13)
Pd1 I3 F7 C3 3.1(12)
F9 C3 F7 I3 -45.0(10)
F8 C3 F7 I3 59.3(11)
Pd1 C3 F7 I3 -175.8(16)
F9 I3 F8 C3 -108.1(14)
F7 I3 F8 C3 94.9(13)
Pd1 I3 F8 C3 -3.9(12)
F9 C3 F8 I3 47.1(10)
F7 C3 F8 I3 -59.1(11)
Pd1 C3 F8 I3 174.8(16)
F7 I3 F9 C3 -103.3(14)
F8 I3 F9 C3 101.5(14)
Pd1 I3 F9 C3 0.6(12)
F7 C3 F9 I3 51.3(11)
F8 C3 F9 I3 -54.2(11)
Pd1 C3 F9 I3 -179.2(16)
C10 P1 C4 C9 131.11(15)
C16 P1 C4 C9 -120.58(15)
Pd1 P1 C4 C9 8.39(16)
C10 P1 C4 C5 -50.95(19)
C16 P1 C4 C5 57.37(18)
Pd1 P1 C4 C5 -173.67(15)
C9 C4 C5 C6 -1.3(3)
P1 C4 C5 C6 -179.24(16)
C4 C5 C6 C7 2.3(3)
C5 C6 C7 C8 -1.3(3)
C6 C7 C8 C9 -0.5(3)
C7 C8 C9 C4 1.5(3)
C5 C4 C9 C8 -0.5(3)
P1 C4 C9 C8 177.53(15)
C4 P1 C10 C15 6.4(2)
C16 P1 C10 C15 -103.39(19)
Pd1 P1 C10 C15 130.52(17)
C4 P1 C10 C11 -172.64(16)
C16 P1 C10 C11 77.62(18)
Pd1 P1 C10 C11 -48.47(18)
C15 C10 C11 C12 4.0(3)
P1 C10 C11 C12 -176.9(2)
C10 C11 C12 C13 -2.3(4)
C11 C12 C13 C14 -0.6(4)
C12 C13 C14 C15 1.7(4)
C11 C10 C15 C14 -2.9(3)
P1 C10 C15 C14 178.18(19)
C13 C14 C15 C10 0.0(4)
C4 P1 C16 C17 15.16(19)
C10 P1 C16 C17 128.74(17)
Pd1 P1 C16 C17 -110.47(16)
C4 P1 C16 C21 -169.28(19)
C10 P1 C16 C21 -55.7(2)
Pd1 P1 C16 C21 65.1(2)
C21 C16 C17 C18 -2.0(3)
P1 C16 C17 C18 173.70(16)
C16 C17 C18 C19 0.5(3)
C17 C18 C19 C20 1.5(4)
C18 C19 C20 C21 -1.8(4)
C19 C20 C21 C16 0.3(5)
C17 C16 C21 C20 1.6(4)
P1 C16 C21 C20 -174.2(2)
C40 P2 C22 C23 108.2(2)
C34 P2 C22 C23 -11.0(2)
C28 P2 C22 C23 -132.99(19)
C40 P2 C22 C27 -74.0(2)
C34 P2 C22 C27 166.79(19)
C28 P2 C22 C27 44.8(2)
C27 C22 C23 C24 -0.3(4)
P2 C22 C23 C24 177.4(2)
C22 C23 C24 C25 -0.7(4)
C23 C24 C25 C26 1.1(4)
C24 C25 C26 C27 -0.5(4)
C25 C26 C27 C22 -0.5(4)
C23 C22 C27 C26 0.9(4)
P2 C22 C27 C26 -176.9(2)
C40 P2 C28 C33 -4.88(19)
C34 P2 C28 C33 114.65(17)
C22 P2 C28 C33 -126.03(17)
C40 P2 C28 C29 172.28(16)
C34 P2 C28 C29 -68.19(18)
C22 P2 C28 C29 51.13(18)
C33 C28 C29 C30 -0.9(3)
P2 C28 C29 C30 -178.06(16)
C28 C29 C30 C31 1.1(3)
C29 C30 C31 C32 -0.8(3)
C30 C31 C32 C33 0.1(3)
C29 C28 C33 C32 0.2(3)
P2 C28 C33 C32 177.36(17)
C31 C32 C33 C28 0.1(3)
C40 P2 C34 C35 137.06(17)
C22 P2 C34 C35 -101.01(18)
C28 P2 C34 C35 17.1(2)
C40 P2 C34 C39 -46.46(19)
C22 P2 C34 C39 75.46(19)
C28 P2 C34 C39 -166.41(16)
C39 C34 C35 C36 -1.3(3)
P2 C34 C35 C36 175.13(16)
C34 C35 C36 C37 0.3(3)
C35 C36 C37 C38 0.7(3)
C36 C37 C38 C39 -0.8(3)
C37 C38 C39 C34 -0.1(3)
C35 C34 C39 C38 1.2(3)
P2 C34 C39 C38 -175.37(17)
C34 P2 C40 C45 135.38(19)
C22 P2 C40 C45 15.7(2)
C28 P2 C40 C45 -101.99(19)
C34 P2 C40 C41 -48.6(2)
C22 P2 C40 C41 -168.30(17)
C28 P2 C40 C41 74.06(19)
C45 C40 C41 C42 0.5(4)
P2 C40 C41 C42 -175.67(19)
C40 C41 C42 C43 -1.7(4)
C41 C42 C43 C44 1.4(4)
C42 C43 C44 C45 0.1(4)
C43 C44 C45 C40 -1.3(4)
C41 C40 C45 C44 1.0(4)
P2 C40 C45 C44 177.0(2)
